data_2207296
loop_
_publ_author_name
'Cho, Hyeon Mo'
'Moore, Jeffrey S.'
'Wilson, Scott R.'

_publ_section_title {1-Methyl-2-[3-(trimethylsilylethynyl)phenylimino]propylidene}[3-(trimethylsilylethynyl)phenyl]amine
_journal_coeditor_code LH6519
_journal_issue 11
_journal_name_full 'Acta Crystallographica Section E'
_journal_page_first o3771
_journal_page_last o3772
_journal_paper_doi 10.1107/S1600536805033088
_journal_volume 61
_journal_year 2005
_chemical_formula_iupac 'C26 H32 N2 Si2'
_chemical_formula_moiety 'C26 H32 N2 Si2'
_chemical_formula_sum 'C26 H32 N2 Si2'
_chemical_formula_weight 428.72
_chemical_name_systematic
;
{1-Methyl-2-[3-(trimethylsilylethynyl)phenylimino]propylidene}[3-
(trimethylsilylethynyl)phenyl]amine
;
_space_group_IT_number 2
_symmetry_cell_setting triclinic
_symmetry_space_group_name_Hall '-P 1'
_symmetry_space_group_name_H-M 'P -1'
_atom_sites_solution_hydrogens geom
_atom_sites_solution_primary direct
_atom_sites_solution_secondary difmap
_audit_creation_method SHELXL-97
_cell_angle_alpha 80.458(2)
_cell_angle_beta 78.076(2)
_cell_angle_gamma 89.318(2)
_cell_formula_units_Z 2
_cell_length_a 10.5351(3)
_cell_length_b 11.4008(3)
_cell_length_c 11.8287(4)
_cell_measurement_reflns_used 7708
_cell_measurement_temperature 193(2)
_cell_measurement_theta_max 27.2
_cell_measurement_theta_min 2.3
_cell_volume 1370.47(7)
_computing_cell_refinement 'SAINT (Bruker, 2001)'
_computing_data_collection 'APEX-II (Bruker, 2004)'
_computing_data_reduction SAINT
_computing_molecular_graphics SHELXTL
_computing_publication_material 'XCIF (Bruker, 2001)'
_computing_structure_refinement SHELXTL
_computing_structure_solution 'SHELXTL (Bruker, 2001)'
_diffrn_ambient_temperature 193(2)
_diffrn_measured_fraction_theta_full 0.997
_diffrn_measured_fraction_theta_max 0.997
_diffrn_measurement_device 'Bruker Kappa/APEX-II CCD'
_diffrn_measurement_method 'Profile data from \f and \w'
_diffrn_radiation_monochromator graphite
_diffrn_radiation_source 'fine-focus sealed tube'
_diffrn_radiation_type MoK\a
_diffrn_radiation_wavelength 0.71073
_diffrn_reflns_av_R_equivalents 0.0216
_diffrn_reflns_av_sigmaI/netI 0.0166
_diffrn_reflns_limit_h_max 14
_diffrn_reflns_limit_h_min -14
_diffrn_reflns_limit_k_max 15
_diffrn_reflns_limit_k_min -15
_diffrn_reflns_limit_l_max 15
_diffrn_reflns_limit_l_min -15
_diffrn_reflns_number 38376
_diffrn_reflns_theta_full 28.33
_diffrn_reflns_theta_max 28.33
_diffrn_reflns_theta_min 1.78
_diffrn_standards_decay_% 0
_diffrn_standards_interval_count 0
_diffrn_standards_interval_time 0
_diffrn_standards_number 0
_exptl_absorpt_coefficient_mu 0.143
_exptl_absorpt_correction_T_max 0.97540
_exptl_absorpt_correction_T_min 0.94782
_exptl_absorpt_correction_type integration
_exptl_absorpt_process_details '(SHELXTL/XPREP; Bruker, 2001)'
_exptl_crystal_colour colorless
_exptl_crystal_density_diffrn 1.039
_exptl_crystal_description prism
_exptl_crystal_F_000 460
_exptl_crystal_size_max 0.48
_exptl_crystal_size_mid 0.34
_exptl_crystal_size_min 0.18
_refine_diff_density_max 0.550
_refine_diff_density_min -0.605
_refine_ls_extinction_method none
_refine_ls_goodness_of_fit_ref 1.031
_refine_ls_hydrogen_treatment constr
_refine_ls_matrix_type full
_refine_ls_number_parameters 460
_refine_ls_number_reflns 6809
_refine_ls_number_restraints 913
_refine_ls_restrained_S_all 1.140
_refine_ls_R_factor_all 0.0733
_refine_ls_R_factor_gt 0.0555
_refine_ls_shift/su_max 0.031
_refine_ls_shift/su_mean 0.002
_refine_ls_structure_factor_coef Fsqd
_refine_ls_weighting_details 'calc w = 1/[\s^2^(Fo^2^)+(0.0772P)^2^+0.4863P] where P = (Fo^2^+2Fc^2^)/3'
_refine_ls_weighting_scheme calc
_refine_ls_wR_factor_gt 0.1506
_refine_ls_wR_factor_ref 0.1659
_reflns_number_gt 5162
_reflns_number_total 6809
_reflns_threshold_expression I>2\s(I)
_cod_data_source_file lh6519.cif
_cod_data_source_block I
_cod_database_code 2207296
_cod_database_fobs_code 2207296

loop_
_symmetry_equiv_pos_as_xyz
'x, y, z'
'-x, -y, -z'

loop_
_atom_site_label
_atom_site_fract_x
_atom_site_fract_y
_atom_site_fract_z
_atom_site_U_iso_or_equiv
_atom_site_adp_type
_atom_site_calc_flag
_atom_site_refinement_flags
_atom_site_occupancy
_atom_site_disorder_assembly
_atom_site_disorder_group
_atom_site_type_symbol
N1 0.01955(9) 0.89466(8) 0.90737(8) 0.0507(2) Uani d . 1 . . N
C1 0.04545(10) 0.98707(9) 0.94551(9) 0.0461(3) Uani d . 1 . . C
C2 0.15807(13) 1.07129(11) 0.89381(12) 0.0738(4) Uani d . 1 . . C
H2A 0.2019 1.0859 0.9558 0.089 Uiso calc R 1 . . H
H2B 0.1270 1.1466 0.8572 0.089 Uiso calc R 1 . . H
H2C 0.2191 1.0365 0.8346 0.089 Uiso calc R 1 . . H
C3 0.09603(10) 0.86547(9) 0.80228(9) 0.0443(2) Uani d . 1 . . C
C4 0.17379(9) 0.76641(8) 0.80748(9) 0.0415(2) Uani d . 1 . . C
H4A 0.1788 0.7206 0.8812 0.050 Uiso calc R 1 . . H
C5 0.24499(9) 0.73405(8) 0.70378(9) 0.0406(2) Uani d . 1 . . C
C6 0.23529(10) 0.79990(10) 0.59612(9) 0.0477(3) Uani d . 1 . . C
H6A 0.2830 0.7780 0.5257 0.057 Uiso calc R 1 . . H
C7 0.15597(12) 0.89746(11) 0.59178(10) 0.0553(3) Uani d . 1 . . C
H7A 0.1488 0.9421 0.5182 0.066 Uiso calc R 1 . . H
C8 0.08681(11) 0.93032(10) 0.69442(10) 0.0546(3) Uani d . 1 . . C
H8A 0.0329 0.9976 0.6908 0.066 Uiso calc R 1 . . H
C9 0.32899(10) 0.63382(9) 0.70895(9) 0.0465(3) Uani d . 1 . . C
C10 0.39983(11) 0.55055(11) 0.71202(11) 0.0564(3) Uani d . 1 . . C
Si1 0.50989(3) 0.42393(3) 0.71837(4) 0.07298(12) Uani d . 1 . . Si
C11 0.66450(13) 0.46886(13) 0.61633(14) 0.0755(4) Uani d . 1 . . C
H11A 0.7021 0.5375 0.6388 0.091 Uiso calc R 1 . . H
H11B 0.6493 0.4904 0.5366 0.091 Uiso calc R 1 . . H
H11C 0.7246 0.4026 0.6192 0.091 Uiso calc R 1 . . H
C12 0.4354(2) 0.29712(15) 0.6733(3) 0.1497(13) Uani d . 1 . . C
H12A 0.4198 0.3210 0.5939 0.180 Uiso calc R 1 . . H
H12B 0.3528 0.2735 0.7278 0.180 Uiso calc R 1 . . H
H12C 0.4941 0.2298 0.6744 0.180 Uiso calc R 1 . . H
C13 0.5360(2) 0.3887(3) 0.86961(19) 0.1760(10) Uani d . 1 . . C
H13A 0.5736 0.4586 0.8900 0.211 Uiso calc R 1 . . H
H13B 0.5955 0.3223 0.8755 0.211 Uiso calc R 1 . . H
H13C 0.4528 0.3666 0.9237 0.211 Uiso calc R 1 . . H
N2 0.06823(12) 0.54102(11) 0.11004(11) 0.0514(3) Uani d PDU 0.7145(7) A 1 N
C14 -0.01537(14) 0.53784(12) 0.04745(13) 0.0439(4) Uani d PDU 0.7145(7) . 1 C
C15 -0.13882(16) 0.60520(14) 0.05539(15) 0.0555(4) Uani d PDU 0.7145(7) A 1 C
H15A -0.2100 0.5520 0.0524 0.067 Uiso calc PR 0.7145(7) A 1 H
H15B -0.1293 0.6714 -0.0104 0.067 Uiso calc PR 0.7145(7) A 1 H
H15C -0.1581 0.6363 0.1294 0.067 Uiso calc PR 0.7145(7) A 1 H
C16 0.04877(7) 0.60886(6) 0.20147(6) 0.0487(4) Uani d PGDU 0.7145(7) A 1 C
C17 0.12388(8) 0.71130(7) 0.18969(8) 0.0416(3) Uani d PGDU 0.7145(7) A 1 C
H17A 0.1820 0.7395 0.1176 0.050 Uiso calc PR 0.7145(7) A 1 H
C18 0.11402(11) 0.77250(8) 0.28336(10) 0.0393(3) Uani d PGDU 0.7145(7) A 1 C
C19 0.02905(13) 0.73126(10) 0.38879(8) 0.0568(5) Uani d PGDU 0.7145(7) A 1 C
H19A 0.0223 0.7731 0.4528 0.068 Uiso calc PR 0.7145(7) A 1 H
C20 -0.04606(11) 0.62882(10) 0.40057(7) 0.0659(5) Uani d PGDU 0.7145(7) A 1 C
H20A -0.1041 0.6006 0.4726 0.079 Uiso calc PR 0.7145(7) A 1 H
C21 -0.03620(8) 0.56762(8) 0.30690(7) 0.0624(5) Uani d PGDU 0.7145(7) A 1 C
H21A -0.0875 0.4976 0.3149 0.075 Uiso calc PR 0.7145(7) A 1 H
C22 0.19669(14) 0.87487(13) 0.27352(13) 0.0442(4) Uani d PDU 0.7145(7) A 1 C
C23 0.26183(15) 0.96201(14) 0.26846(13) 0.0509(4) Uani d PDU 0.7145(7) A 1 C
Si2 0.35560(5) 1.09963(5) 0.25912(5) 0.06618(15) Uani d PDU 0.7145(7) A 1 Si
C24 0.2423(4) 1.2259(3) 0.2334(5) 0.0882(12) Uani d PDU 0.31020(10) A 1 C
H24A 0.2736 1.2968 0.2572 0.106 Uiso calc PR 0.31020(10) A 1 H
H24B 0.1551 1.2035 0.2796 0.106 Uiso calc PR 0.31020(10) A 1 H
H24C 0.2394 1.2431 0.1500 0.106 Uiso calc PR 0.31020(10) A 1 H
C25 0.4941(4) 1.1140(5) 0.1317(4) 0.0851(12) Uani d PDU 0.31020(10) A 1 C
H25A 0.5303 1.1953 0.1150 0.102 Uiso calc PR 0.31020(10) A 1 H
H25B 0.4640 1.0964 0.0631 0.102 Uiso calc PR 0.31020(10) A 1 H
H25C 0.5611 1.0577 0.1496 0.102 Uiso calc PR 0.31020(10) A 1 H
C26 0.4082(4) 1.1070(5) 0.3951(3) 0.0873(11) Uani d PDU 0.31020(10) A 1 C
H26A 0.4773 1.1678 0.3806 0.105 Uiso calc PR 0.31020(10) A 1 H
H26B 0.4410 1.0296 0.4245 0.105 Uiso calc PR 0.31020(10) A 1 H
H26C 0.3347 1.1277 0.4535 0.105 Uiso calc PR 0.31020(10) A 1 H
N3 -0.0388(3) 0.6000(3) 0.0981(3) 0.0545(8) Uani d PDU 0.2855(7) A 2 N
C27 0.0198(4) 0.5168(3) 0.0524(4) 0.0549(10) Uani d PDU 0.2855(7) . 2 C
C28 0.1262(4) 0.4455(4) 0.0964(4) 0.0718(12) Uani d PDU 0.2855(7) A 2 C
H28A 0.0930 0.3653 0.1330 0.086 Uiso calc PR 0.2855(7) A 2 H
H28B 0.1563 0.4845 0.1543 0.086 Uiso calc PR 0.2855(7) A 2 H
H28C 0.1987 0.4404 0.0306 0.086 Uiso calc PR 0.2855(7) A 2 H
C29 -0.00799(19) 0.63682(17) 0.19780(17) 0.0507(9) Uani d PGDU 0.2855(7) A 2 C
C30 0.0819(2) 0.7294(2) 0.1821(2) 0.0456(8) Uani d PGDU 0.2855(7) A 2 C
H30A 0.1300 0.7600 0.1059 0.055 Uiso calc PR 0.2855(7) A 2 H
C31 0.1016(3) 0.7772(2) 0.2780(3) 0.0453(9) Uani d PGDU 0.2855(7) A 2 C
C32 0.0313(4) 0.7325(3) 0.3896(2) 0.0564(11) Uani d PGDU 0.2855(7) A 2 C
H32A 0.0447 0.7652 0.4552 0.068 Uiso calc PR 0.2855(7) A 2 H
C33 -0.0587(3) 0.6400(3) 0.40527(17) 0.0680(12) Uani d PGDU 0.2855(7) A 2 C
H33A -0.1067 0.6094 0.4815 0.082 Uiso calc PR 0.2855(7) A 2 H
C34 -0.0783(2) 0.5921(2) 0.30937(18) 0.0588(10) Uani d PGDU 0.2855(7) A 2 C
H34A -0.1398 0.5288 0.3201 0.071 Uiso calc PR 0.2855(7) A 2 H
C35 0.1921(3) 0.8766(3) 0.2602(4) 0.0436(9) Uani d PDU 0.2855(7) A 2 C
C36 0.2687(3) 0.9588(3) 0.2440(3) 0.0493(10) Uani d PDU 0.2855(7) A 2 C
Si3 0.38282(14) 1.08391(12) 0.23218(12) 0.0632(4) Uani d PDU 0.2855(7) A 2 Si
C37 0.2954(6) 1.2245(4) 0.2088(8) 0.0864(15) Uani d PDU 0.15790(10) A 2 C
H37A 0.3559 1.2920 0.1984 0.104 Uiso calc PR 0.15790(10) A 2 H
H37B 0.2253 1.2278 0.2769 0.104 Uiso calc PR 0.15790(10) A 2 H
H37C 0.2588 1.2282 0.1386 0.104 Uiso calc PR 0.15790(10) A 2 H
C38 0.5165(5) 1.0754(8) 0.1039(5) 0.0816(16) Uani d PDU 0.15790(10) A 2 C
H38A 0.5777 1.1423 0.0934 0.098 Uiso calc PR 0.15790(10) A 2 H
H38B 0.4804 1.0792 0.0334 0.098 Uiso calc PR 0.15790(10) A 2 H
H38C 0.5617 1.0004 0.1173 0.098 Uiso calc PR 0.15790(10) A 2 H
C39 0.4466(6) 1.0664(8) 0.3681(4) 0.0819(16) Uani d PDU 0.15790(10) A 2 C
H39A 0.5084 1.1316 0.3630 0.098 Uiso calc PR 0.15790(10) A 2 H
H39B 0.4904 0.9903 0.3783 0.098 Uiso calc PR 0.15790(10) A 2 H
H39C 0.3747 1.0681 0.4352 0.098 Uiso calc PR 0.15790(10) A 2 H
C40 0.2401(5) 1.2043(4) 0.3265(6) 0.0988(15) Uani d PDU 0.23660(10) A 1 C
H40A 0.2740 1.2860 0.2985 0.119 Uiso calc PR 0.23660(10) A 1 H
H40B 0.2290 1.1863 0.4120 0.119 Uiso calc PR 0.23660(10) A 1 H
H40C 0.1562 1.1962 0.3048 0.119 Uiso calc PR 0.23660(10) A 1 H
C41 0.4345(6) 1.1611(5) 0.1093(4) 0.0877(14) Uani d PDU 0.23660(10) A 1 C
H41A 0.5039 1.2171 0.1103 0.105 Uiso calc PR 0.23660(10) A 1 H
H41B 0.3707 1.2026 0.0685 0.105 Uiso calc PR 0.23660(10) A 1 H
H41C 0.4715 1.0965 0.0684 0.105 Uiso calc PR 0.23660(10) A 1 H
C42 0.4770(4) 1.0564(5) 0.3526(4) 0.0827(13) Uani d PDU 0.23660(10) A 1 C
H42A 0.5108 1.1279 0.3733 0.099 Uiso calc PR 0.23660(10) A 1 H
H42B 0.5486 1.0154 0.3093 0.099 Uiso calc PR 0.23660(10) A 1 H
H42C 0.4353 1.0032 0.4242 0.099 Uiso calc PR 0.23660(10) A 1 H
C43 0.5276(4) 1.0698(7) 0.2029(7) 0.0898(15) Uiso d PDU 0.16770(10) A 1 C
H43A 0.5807 1.1410 0.1987 0.108 Uiso calc PR 0.16770(10) A 1 H
H43B 0.5378 1.0487 0.1246 0.108 Uiso calc PR 0.16770(10) A 1 H
H43C 0.5558 1.0037 0.2557 0.108 Uiso calc PR 0.16770(10) A 1 H
C44 0.3335(8) 1.1421(6) 0.4063(4) 0.0859(17) Uiso d PDU 0.16770(10) A 1 C
H44A 0.3836 1.2153 0.4011 0.103 Uiso calc PR 0.16770(10) A 1 H
H44B 0.3637 1.0781 0.4599 0.103 Uiso calc PR 0.16770(10) A 1 H
H44C 0.2413 1.1553 0.4357 0.103 Uiso calc PR 0.16770(10) A 1 H
C45 0.2936(6) 1.2190(5) 0.1609(5) 0.0920(16) Uiso d PDU 0.16770(10) A 1 C
H45A 0.3426 1.2931 0.1550 0.110 Uiso calc PR 0.16770(10) A 1 H
H45B 0.2016 1.2305 0.1924 0.110 Uiso calc PR 0.16770(10) A 1 H
H45C 0.3038 1.1969 0.0829 0.110 Uiso calc PR 0.16770(10) A 1 H
C46 0.4960(5) 1.0338(9) 0.3315(5) 0.0885(17) Uani d PDU 0.12760(10) A 2 C
H46A 0.5602 1.0973 0.3254 0.106 Uiso calc PR 0.12760(10) A 2 H
H46B 0.5406 0.9627 0.3089 0.106 Uiso calc PR 0.12760(10) A 2 H
H46C 0.4469 1.0151 0.4125 0.106 Uiso calc PR 0.12760(10) A 2 H
C47 0.2916(7) 1.2129(4) 0.2757(8) 0.0940(16) Uani d PDU 0.12760(10) A 2 C
H47A 0.3516 1.2808 0.2655 0.113 Uiso calc PR 0.12760(10) A 2 H
H47B 0.2472 1.1937 0.3582 0.113 Uiso calc PR 0.12760(10) A 2 H
H47C 0.2274 1.2333 0.2268 0.113 Uiso calc PR 0.12760(10) A 2 H
C48 0.4818(8) 1.1179(9) 0.0816(4) 0.0919(18) Uani d PDU 0.12760(10) A 2 C
H48A 0.5407 1.1856 0.0758 0.110 Uiso calc PR 0.12760(10) A 2 H
H48B 0.4247 1.1379 0.0258 0.110 Uiso calc PR 0.12760(10) A 2 H
H48C 0.5326 1.0484 0.0633 0.110 Uiso calc PR 0.12760(10) A 2 H

loop_
_atom_site_aniso_label
_atom_site_aniso_U_11
_atom_site_aniso_U_22
_atom_site_aniso_U_33
_atom_site_aniso_U_12
_atom_site_aniso_U_13
_atom_site_aniso_U_23
N1 0.0487(4) 0.0489(4) 0.0525(4) 0.0030(4) 0.0056(4) -0.0228(4)
C1 0.0426(5) 0.0438(5) 0.0498(5) 0.0059(4) 0.0028(4) -0.0180(4)
C2 0.0614(7) 0.0694(6) 0.0840(7) -0.0147(6) 0.0245(6) -0.0422(5)
C3 0.0398(4) 0.0448(5) 0.0484(5) 0.0011(4) 0.0006(4) -0.0204(4)
C4 0.0391(4) 0.0416(4) 0.0431(4) -0.0017(4) -0.0007(4) -0.0146(4)
C5 0.0320(4) 0.0425(4) 0.0487(5) 0.0001(4) -0.0025(4) -0.0189(4)
C6 0.0454(5) 0.0572(5) 0.0426(5) 0.0061(4) -0.0030(4) -0.0225(4)
C7 0.0617(6) 0.0610(6) 0.0465(5) 0.0142(5) -0.0137(5) -0.0161(5)
C8 0.0555(6) 0.0533(5) 0.0577(6) 0.0177(5) -0.0100(5) -0.0199(5)
C9 0.0376(4) 0.0475(5) 0.0515(5) 0.0002(4) 0.0020(4) -0.0145(4)
C10 0.0442(5) 0.0545(6) 0.0630(7) 0.0067(5) 0.0048(5) -0.0087(5)
Si1 0.05134(17) 0.06101(19) 0.0858(3) 0.02001(15) 0.01242(17) 0.01272(18)
C11 0.0562(7) 0.0771(8) 0.0812(9) 0.0202(6) 0.0076(6) -0.0076(7)
C12 0.0901(12) 0.0519(8) 0.287(3) 0.0099(9) 0.0051(17) -0.0259(14)
C13 0.1220(12) 0.267(2) 0.0874(13) 0.1098(14) 0.0227(11) 0.0540(14)
N2 0.0484(6) 0.0505(6) 0.0597(6) -0.0039(5) -0.0118(5) -0.0209(5)
C14 0.0436(6) 0.0364(6) 0.0503(7) -0.0102(5) -0.0040(6) -0.0099(5)
C15 0.0550(8) 0.0529(8) 0.0613(8) 0.0041(7) -0.0097(7) -0.0207(7)
C16 0.0447(7) 0.0517(7) 0.0532(7) -0.0034(6) -0.0110(6) -0.0174(6)
C17 0.0364(6) 0.0458(7) 0.0440(6) 0.0002(5) -0.0110(5) -0.0082(5)
C18 0.0341(5) 0.0412(6) 0.0478(6) 0.0041(5) -0.0167(5) -0.0120(5)
C19 0.0511(8) 0.0706(9) 0.0522(7) -0.0082(7) -0.0063(6) -0.0254(7)
C20 0.0567(9) 0.0820(10) 0.0543(8) -0.0203(8) 0.0067(7) -0.0188(8)
C21 0.0591(8) 0.0629(8) 0.0649(9) -0.0204(7) -0.0016(7) -0.0225(7)
C22 0.0430(6) 0.0489(7) 0.0441(6) 0.0034(6) -0.0148(5) -0.0106(6)
C23 0.0537(7) 0.0583(8) 0.0453(7) -0.0061(7) -0.0176(6) -0.0122(6)
Si2 0.0725(3) 0.0670(3) 0.0610(3) -0.0286(2) -0.0146(2) -0.0129(2)
C24 0.095(2) 0.064(2) 0.106(2) -0.0184(18) -0.0241(19) -0.0105(19)
C25 0.081(2) 0.082(2) 0.0831(19) -0.0206(18) -0.0087(18) 0.0037(19)
C26 0.090(2) 0.100(2) 0.0773(18) -0.0416(18) -0.0317(16) -0.0097(18)
N3 0.0559(14) 0.0535(14) 0.0614(14) -0.0058(13) -0.0214(12) -0.0185(12)
C27 0.0519(18) 0.0511(18) 0.0666(19) -0.0079(16) -0.0203(16) -0.0132(16)
C28 0.077(2) 0.076(2) 0.078(2) 0.008(2) -0.0407(18) -0.0262(19)
C29 0.0470(15) 0.0506(16) 0.0604(16) -0.0046(14) -0.0199(13) -0.0151(13)
C30 0.0412(14) 0.0501(16) 0.0502(15) 0.0011(13) -0.0185(12) -0.0106(13)
C31 0.0391(14) 0.0471(16) 0.0520(16) 0.0027(13) -0.0130(13) -0.0103(14)
C32 0.0502(18) 0.066(2) 0.0552(19) -0.0077(17) -0.0071(16) -0.0209(17)
C33 0.065(2) 0.074(2) 0.063(2) -0.0187(19) -0.0020(18) -0.0207(18)
C34 0.0525(17) 0.0578(18) 0.0638(19) -0.0139(16) -0.0021(16) -0.0145(16)
C35 0.0416(15) 0.0507(17) 0.0468(15) 0.0029(14) -0.0243(12) -0.0127(14)
C36 0.0574(18) 0.0515(18) 0.0429(16) -0.0073(16) -0.0192(14) -0.0075(14)
Si3 0.0768(7) 0.0500(6) 0.0657(7) -0.0164(6) -0.0283(6) 0.0001(5)
C37 0.093(3) 0.069(2) 0.089(2) -0.009(2) -0.004(2) -0.008(2)
C38 0.075(3) 0.080(3) 0.083(2) -0.006(2) -0.012(2) 0.001(3)
C39 0.080(3) 0.090(3) 0.078(2) -0.030(2) -0.020(2) -0.011(2)
C40 0.107(3) 0.072(2) 0.109(3) -0.015(2) 0.002(2) -0.022(2)
C41 0.098(2) 0.078(2) 0.079(2) -0.017(2) -0.010(2) 0.004(2)
C42 0.073(2) 0.094(3) 0.087(2) -0.0482(19) -0.0336(18) -0.006(2)
C46 0.077(3) 0.090(3) 0.087(3) -0.014(3) -0.011(2) 0.010(3)
C47 0.097(3) 0.074(3) 0.092(3) -0.001(2) 0.009(2) 0.003(2)
C48 0.087(3) 0.083(3) 0.082(2) 0.006(3) 0.007(3) 0.024(3)

loop_
_atom_type_symbol
_atom_type_description
_atom_type_scat_dispersion_real
_atom_type_scat_dispersion_imag
_atom_type_scat_source
C C 0.0033 0.0016 'International Tables Vol C Tables 4.2.6.8 and 6.1.1.4'
H H 0.0000 0.0000 'International Tables Vol C Tables 4.2.6.8 and 6.1.1.4'
N N 0.0061 0.0033 'International Tables Vol C Tables 4.2.6.8 and 6.1.1.4'
Si Si 0.0817 0.0704 'International Tables Vol C Tables 4.2.6.8 and 6.1.1.4'

loop_
_geom_angle_atom_site_label_1
_geom_angle_atom_site_label_2
_geom_angle_atom_site_label_3
_geom_angle_site_symmetry_1
_geom_angle_site_symmetry_3
_geom_angle
C1 N1 C3 . . 120.71(9)
N1 C1 C2 . . 126.21(10)
N1 C1 C1 . 2_577 116.44(11)
C2 C1 C1 . 2_577 117.34(12)
C1 C2 H2A . . 109.5
C1 C2 H2B . . 109.5
H2A C2 H2B . . 109.5
C1 C2 H2C . . 109.5
H2A C2 H2C . . 109.5
H2B C2 H2C . . 109.5
C8 C3 C4 . . 119.78(9)
C8 C3 N1 . . 120.48(9)
C4 C3 N1 . . 119.59(9)
C3 C4 C5 . . 119.89(9)
C3 C4 H4A . . 120.1
C5 C4 H4A . . 120.1
C6 C5 C4 . . 119.83(9)
C6 C5 C9 . . 120.11(9)
C4 C5 C9 . . 120.06(9)
C7 C6 C5 . . 119.84(9)
C7 C6 H6A . . 120.1
C5 C6 H6A . . 120.1
C6 C7 C8 . . 120.31(10)
C6 C7 H7A . . 119.8
C8 C7 H7A . . 119.8
C3 C8 C7 . . 120.33(10)
C3 C8 H8A . . 119.8
C7 C8 H8A . . 119.8
C10 C9 C5 . . 179.28(12)
C9 C10 Si1 . . 179.04(13)
C11 Si1 C10 . . 108.41(6)
C11 Si1 C13 . . 109.98(9)
C10 Si1 C13 . . 107.50(9)
C11 Si1 C12 . . 109.68(10)
C10 Si1 C12 . . 108.76(8)
C13 Si1 C12 . . 112.40(13)
Si1 C11 H11A . . 109.5
Si1 C11 H11B . . 109.5
H11A C11 H11B . . 109.5
Si1 C11 H11C . . 109.5
H11A C11 H11C . . 109.5
H11B C11 H11C . . 109.5
Si1 C12 H12A . . 109.5
Si1 C12 H12B . . 109.5
H12A C12 H12B . . 109.5
Si1 C12 H12C . . 109.5
H12A C12 H12C . . 109.5
H12B C12 H12C . . 109.5
Si1 C13 H13A . . 109.5
Si1 C13 H13B . . 109.5
H13A C13 H13B . . 109.5
Si1 C13 H13C . . 109.5
H13A C13 H13C . . 109.5
H13B C13 H13C . . 109.5
C14 N2 C16 . . 121.08(12)
N2 C14 C15 . . 126.51(14)
N2 C14 C14 . 2_565 116.54(16)
C15 C14 C14 . 2_565 116.91(17)
C17 C16 C21 . . 120.0
C17 C16 N2 . . 119.61(6)
C21 C16 N2 . . 120.12(6)
C18 C17 C16 . . 120.0
C18 C17 H17A . . 120.0
C16 C17 H17A . . 120.0
C19 C18 C17 . . 120.0
C19 C18 C22 . . 119.81(9)
C17 C18 C22 . . 120.10(9)
C18 C19 C20 . . 120.0
C18 C19 H19A . . 120.0
C20 C19 H19A . . 120.0
C19 C20 C21 . . 120.0
C19 C20 H20A . . 120.0
C21 C20 H20A . . 120.0
C20 C21 C16 . . 120.0
C20 C21 H21A . . 120.0
C16 C21 H21A . . 120.0
C23 C22 C18 . . 177.38(16)
C22 C23 Si2 . . 177.45(15)
C41 Si2 C23 . . 112.6(2)
C26 Si2 C23 . . 111.83(15)
C23 Si2 C45 . . 108.5(2)
C23 Si2 C43 . . 107.4(3)
C45 Si2 C43 . . 112.0(3)
C41 Si2 C40 . . 112.0(3)
C23 Si2 C40 . . 106.22(18)
C23 Si2 C44 . . 109.6(2)
C45 Si2 C44 . . 108.8(3)
C43 Si2 C44 . . 110.6(4)
C26 Si2 C25 . . 112.0(2)
C23 Si2 C25 . . 109.81(17)
C41 Si2 C42 . . 111.4(2)
C23 Si2 C42 . . 104.83(19)
C40 Si2 C42 . . 109.4(3)
C26 Si2 C24 . . 108.2(2)
C23 Si2 C24 . . 106.21(15)
C25 Si2 C24 . . 108.5(2)
Si2 C24 H24A . . 109.5
Si2 C24 H24B . . 109.5
H24A C24 H24B . . 109.5
Si2 C24 H24C . . 109.5
H24A C24 H24C . . 109.5
H24B C24 H24C . . 109.5
Si2 C25 H25A . . 109.5
Si2 C25 H25B . . 109.5
H25A C25 H25B . . 109.5
Si2 C25 H25C . . 109.5
H25A C25 H25C . . 109.5
H25B C25 H25C . . 109.5
Si2 C26 H26A . . 109.5
Si2 C26 H26B . . 109.5
H26A C26 H26B . . 109.5
Si2 C26 H26C . . 109.5
H26A C26 H26C . . 109.5
H26B C26 H26C . . 109.5
C27 N3 C29 . . 122.0(3)
N3 C27 C27 . 2_565 118.3(4)
N3 C27 C28 . . 125.2(4)
C27 C27 C28 2_565 . 116.4(4)
C27 C28 H28A . . 109.5
C27 C28 H28B . . 109.5
H28A C28 H28B . . 109.5
C27 C28 H28C . . 109.5
H28A C28 H28C . . 109.5
H28B C28 H28C . . 109.5
C30 C29 C34 . . 120.0
C30 C29 N3 . . 119.00(16)
C34 C29 N3 . . 120.48(16)
C31 C30 C29 . . 120.0
C31 C30 H30A . . 120.0
C29 C30 H30A . . 120.0
C30 C31 C32 . . 120.0
C30 C31 C35 . . 119.5(2)
C32 C31 C35 . . 120.4(2)
C31 C32 C33 . . 120.0
C31 C32 H32A . . 120.0
C33 C32 H32A . . 120.0
C34 C33 C32 . . 120.0
C34 C33 H33A . . 120.0
C32 C33 H33A . . 120.0
C33 C34 C29 . . 120.0
C33 C34 H34A . . 120.0
C29 C34 H34A . . 120.0
C36 C35 C31 . . 179.1(4)
C35 C36 Si3 . . 175.3(4)
C47 Si3 C36 . . 109.3(3)
C36 Si3 C39 . . 108.3(3)
C36 Si3 C37 . . 108.5(2)
C39 Si3 C37 . . 112.0(4)
C47 Si3 C48 . . 112.0(4)
C36 Si3 C48 . . 110.2(3)
C36 Si3 C38 . . 107.2(3)
C39 Si3 C38 . . 110.4(3)
C37 Si3 C38 . . 110.3(3)
C47 Si3 C46 . . 110.9(4)
C36 Si3 C46 . . 107.2(3)
C48 Si3 C46 . . 107.1(3)
Si3 C37 H37A . . 109.5
Si3 C37 H37B . . 109.5
H37A C37 H37B . . 109.5
Si3 C37 H37C . . 109.5
H37A C37 H37C . . 109.5
H37B C37 H37C . . 109.5
Si3 C38 H38A . . 109.5
Si3 C38 H38B . . 109.5
H38A C38 H38B . . 109.5
Si3 C38 H38C . . 109.5
H38A C38 H38C . . 109.5
H38B C38 H38C . . 109.5
Si3 C39 H39A . . 109.5
Si3 C39 H39B . . 109.5
H39A C39 H39B . . 109.5
Si3 C39 H39C . . 109.5
H39A C39 H39C . . 109.5
H39B C39 H39C . . 109.5
Si2 C40 H40A . . 109.5
Si2 C40 H40B . . 109.5
H40A C40 H40B . . 109.5
Si2 C40 H40C . . 109.5
H40A C40 H40C . . 109.5
H40B C40 H40C . . 109.5
Si2 C41 H41A . . 109.5
Si2 C41 H41B . . 109.5
H41A C41 H41B . . 109.5
Si2 C41 H41C . . 109.5
H41A C41 H41C . . 109.5
H41B C41 H41C . . 109.5
Si2 C42 H42A . . 109.5
Si2 C42 H42B . . 109.5
H42A C42 H42B . . 109.5
Si2 C42 H42C . . 109.5
H42A C42 H42C . . 109.5
H42B C42 H42C . . 109.5
Si2 C43 H43A . . 109.5
Si2 C43 H43B . . 109.5
H43A C43 H43B . . 109.5
Si2 C43 H43C . . 109.5
H43A C43 H43C . . 109.5
H43B C43 H43C . . 109.5
Si2 C44 H44A . . 109.5
Si2 C44 H44B . . 109.5
H44A C44 H44B . . 109.5
Si2 C44 H44C . . 109.5
H44A C44 H44C . . 109.5
H44B C44 H44C . . 109.5
Si2 C45 H45A . . 109.5
Si2 C45 H45B . . 109.5
H45A C45 H45B . . 109.5
Si2 C45 H45C . . 109.5
H45A C45 H45C . . 109.5
H45B C45 H45C . . 109.5
Si3 C46 H46A . . 109.5
Si3 C46 H46B . . 109.5
H46A C46 H46B . . 109.5
Si3 C46 H46C . . 109.5
H46A C46 H46C . . 109.5
H46B C46 H46C . . 109.5
Si3 C47 H47A . . 109.5
Si3 C47 H47B . . 109.5
H47A C47 H47B . . 109.5
Si3 C47 H47C . . 109.5
H47A C47 H47C . . 109.5
H47B C47 H47C . . 109.5
Si3 C48 H48A . . 109.5
Si3 C48 H48B . . 109.5
H48A C48 H48B . . 109.5
Si3 C48 H48C . . 109.5
H48A C48 H48C . . 109.5
H48B C48 H48C . . 109.5

loop_
_geom_bond_atom_site_label_1
_geom_bond_atom_site_label_2
_geom_bond_site_symmetry_2
_geom_bond_distance
N1 C1 . 1.2662(14)
N1 C3 . 1.4220(13)
C1 C2 . 1.4954(16)
C1 C1 2_577 1.5083(19)
C2 H2A . 0.9800
C2 H2B . 0.9800
C2 H2C . 0.9800
C3 C8 . 1.3858(15)
C3 C4 . 1.3878(14)
C4 C5 . 1.4024(13)
C4 H4A . 0.9500
C5 C6 . 1.3895(14)
C5 C9 . 1.4380(14)
C6 C7 . 1.3837(16)
C6 H6A . 0.9500
C7 C8 . 1.3871(16)
C7 H7A . 0.9500
C8 H8A . 0.9500
C9 C10 . 1.2010(16)
C10 Si1 . 1.8423(12)
Si1 C11 . 1.8370(13)
Si1 C13 . 1.844(2)
Si1 C12 . 1.856(2)
C11 H11A . 0.9800
C11 H11B . 0.9800
C11 H11C . 0.9800
C12 H12A . 0.9800
C12 H12B . 0.9800
C12 H12C . 0.9800
C13 H13A . 0.9800
C13 H13B . 0.9800
C13 H13C . 0.9800
N2 C14 . 1.267(2)
N2 C16 . 1.4112(15)
C14 C15 . 1.497(2)
C14 C14 2_565 1.508(3)
C15 H15A . 0.9800
C15 H15B . 0.9800
C15 H15C . 0.9800
C16 C17 . 1.3900
C16 C21 . 1.3900
C17 C18 . 1.3900
C17 H17A . 0.9500
C18 C19 . 1.3900
C18 C22 . 1.4393(16)
C19 C20 . 1.3900
C19 H19A . 0.9500
C20 C21 . 1.3900
C20 H20A . 0.9500
C21 H21A . 0.9500
C22 C23 . 1.200(2)
C23 Si2 . 1.8396(16)
Si2 C41 . 1.821(4)
Si2 C26 . 1.821(4)
Si2 C45 . 1.843(5)
Si2 C43 . 1.845(4)
Si2 C40 . 1.849(4)
Si2 C44 . 1.851(4)
Si2 C25 . 1.856(4)
Si2 C42 . 1.868(4)
Si2 C24 . 1.885(4)
C24 H24A . 0.9800
C24 H24B . 0.9800
C24 H24C . 0.9800
C25 H25A . 0.9800
C25 H25B . 0.9800
C25 H25C . 0.9800
C26 H26A . 0.9800
C26 H26B . 0.9800
C26 H26C . 0.9800
N3 C27 . 1.262(5)
N3 C29 . 1.413(4)
C27 C27 2_565 1.495(9)
C27 C28 . 1.506(5)
C28 H28A . 0.9800
C28 H28B . 0.9800
C28 H28C . 0.9800
C29 C30 . 1.3900
C29 C34 . 1.3900
C30 C31 . 1.3900
C30 H30A . 0.9500
C31 C32 . 1.3900
C31 C35 . 1.449(4)
C32 C33 . 1.3900
C32 H32A . 0.9500
C33 C34 . 1.3900
C33 H33A . 0.9500
C34 H34A . 0.9500
C35 C36 . 1.208(4)
C36 Si3 . 1.846(3)
Si3 C47 . 1.834(5)
Si3 C39 . 1.848(5)
Si3 C37 . 1.848(5)
Si3 C48 . 1.851(5)
Si3 C38 . 1.859(5)
Si3 C46 . 1.863(5)
C37 H37A . 0.9800
C37 H37B . 0.9800
C37 H37C . 0.9800
C38 H38A . 0.9800
C38 H38B . 0.9800
C38 H38C . 0.9800
C39 H39A . 0.9800
C39 H39B . 0.9800
C39 H39C . 0.9800
C40 H40A . 0.9800
C40 H40B . 0.9800
C40 H40C . 0.9800
C41 H41A . 0.9800
C41 H41B . 0.9800
C41 H41C . 0.9800
C42 H42A . 0.9800
C42 H42B . 0.9800
C42 H42C . 0.9800
C43 H43A . 0.9800
C43 H43B . 0.9800
C43 H43C . 0.9800
C44 H44A . 0.9800
C44 H44B . 0.9800
C44 H44C . 0.9800
C45 H45A . 0.9800
C45 H45B . 0.9800
C45 H45C . 0.9800
C46 H46A . 0.9800
C46 H46B . 0.9800
C46 H46C . 0.9800
C47 H47A . 0.9800
C47 H47B . 0.9800
C47 H47C . 0.9800
C48 H48A . 0.9800
C48 H48B . 0.9800
C48 H48C . 0.9800
